data_4075068
loop_
_publ_author_name
'Hirotsu, Masakazu'
'Nunokawa, Takehiko'
'Ueno, Keiji'

_publ_section_title
;
 Synthesis and Reactivity of a Donor-Free (Silyl)(silylene)molybdenum
 Complex:&#x00A0; Novel Insertion Reaction of an Isocyanide into a
 Si&#x2212;C Bond
;
_journal_issue 7
_journal_name_full Organometallics
_journal_page_first 1554
_journal_paper_doi 10.1021/om060022f
_journal_volume 25
_journal_year 2006
_chemical_formula_sum 'C33 H46 Mo O2 Si2'
_chemical_formula_weight 626.82
_chemical_name_systematic
;
 ?
;
_space_group_IT_number 9
_symmetry_cell_setting monoclinic
_symmetry_space_group_name_Hall 'C -2yc'
_symmetry_space_group_name_H-M 'C 1 c 1'
_atom_sites_solution_hydrogens geom
_atom_sites_solution_primary direct
_atom_sites_solution_secondary difmap
_audit_creation_method SHELXL-97
_cell_angle_alpha 90.00
_cell_angle_beta 128.556(2)
_cell_angle_gamma 90.00
_cell_formula_units_Z 4
_cell_length_a 22.0107(18)
_cell_length_b 12.6962(10)
_cell_length_c 15.0501(13)
_cell_measurement_reflns_used 8742
_cell_measurement_temperature 113(2)
_cell_measurement_theta_max 32.0307
_cell_measurement_theta_min 1.7301
_cell_volume 3288.9(5)
_computing_cell_refinement 'CrystalClear (Rigaku Corp., 2000)'
_computing_data_collection 'CrystalClear (Rigaku Corp., 2000)'
_computing_data_reduction 'CrystalClear (Rigaku Corp., 2000)'
_computing_structure_refinement 'SHELXL-97 (Sheldrick, 1997)'
_diffrn_ambient_temperature 113(2)
_diffrn_detector_area_resol_mean 10
_diffrn_measured_fraction_theta_full 0.921
_diffrn_measured_fraction_theta_max 0.921
_diffrn_measurement_device_type 'Rigaku RAXIS-IV'
_diffrn_measurement_method dtprofit.ref
_diffrn_radiation_monochromator graphite
_diffrn_radiation_source 'rotating anode'
_diffrn_radiation_type MoK\a
_diffrn_radiation_wavelength 0.71073
_diffrn_reflns_av_R_equivalents 0.0176
_diffrn_reflns_av_sigmaI/netI 0.0171
_diffrn_reflns_limit_h_max 26
_diffrn_reflns_limit_h_min -28
_diffrn_reflns_limit_k_max 16
_diffrn_reflns_limit_k_min -13
_diffrn_reflns_limit_l_max 19
_diffrn_reflns_limit_l_min -18
_diffrn_reflns_number 7110
_diffrn_reflns_theta_full 27.50
_diffrn_reflns_theta_max 27.50
_diffrn_reflns_theta_min 1.99
_exptl_absorpt_coefficient_mu 0.498
_exptl_absorpt_correction_T_max 1.0000
_exptl_absorpt_correction_T_min 0.8006
_exptl_absorpt_correction_type multi-scan
_exptl_crystal_colour orange
_exptl_crystal_density_diffrn 1.266
_exptl_crystal_density_method 'not measured'
_exptl_crystal_description prism
_exptl_crystal_F_000 1320
_exptl_crystal_size_max 0.38
_exptl_crystal_size_mid 0.30
_exptl_crystal_size_min 0.20
_refine_diff_density_max 0.436
_refine_diff_density_min -1.279
_refine_diff_density_rms 0.094
_refine_ls_abs_structure_details 'Flack H D (1983), Acta Cryst. A39, 876-881'
_refine_ls_abs_structure_Flack 0.02(2)
_refine_ls_extinction_method none
_refine_ls_goodness_of_fit_ref 1.077
_refine_ls_hydrogen_treatment mixed
_refine_ls_matrix_type full
_refine_ls_number_parameters 357
_refine_ls_number_reflns 5781
_refine_ls_number_restraints 2
_refine_ls_restrained_S_all 1.077
_refine_ls_R_factor_all 0.0307
_refine_ls_R_factor_gt 0.0306
_refine_ls_shift/su_max 0.006
_refine_ls_shift/su_mean 0.000
_refine_ls_structure_factor_coef Fsqd
_refine_ls_weighting_details 'calc w=1/[\s^2^(Fo^2^)+(0.0605P)^2^+2.7824P] where P=(Fo^2^+2Fc^2^)/3'
_refine_ls_weighting_scheme calc
_refine_ls_wR_factor_gt 0.0788
_refine_ls_wR_factor_ref 0.0791
_reflns_number_gt 5772
_reflns_number_total 5781
_reflns_threshold_expression >2sigma(I)
_cod_data_source_file om060022fsi20060109_123808.cif
_cod_data_source_block mosi2
_cod_depositor_comments
;
The following automatic conversions were performed:

'_symmetry_cell_setting' value 'Monoclinic' changed to 'monoclinic'
according to /home/saulius/struct/CIF-dictionaries/cif_core.dic
dictionary named 'cif_core.dic' version 2.4.1 from
2010-06-29.

'_exptl_absorpt_correction_type' value 'Multi-scan'
changed to 'multi-scan' according to
/home/saulius/struct/CIF-dictionaries/cif_core.dic dictionary named
'cif_core.dic' version 2.4.1 from 2010-06-29.

Automatic conversion script
Id: cif_fix_values 1715 2011-07-08 13:25:40Z adriana 
;
_cod_original_sg_symbol_H-M Cc
_cod_database_code 4075068

loop_
_symmetry_equiv_pos_as_xyz
'x, y, z'
'x, -y, z+1/2'
'x+1/2, y+1/2, z'
'x+1/2, -y+1/2, z+1/2'

loop_
_atom_site_label
_atom_site_type_symbol
_atom_site_fract_x
_atom_site_fract_y
_atom_site_fract_z
_atom_site_U_iso_or_equiv
_atom_site_adp_type
_atom_site_occupancy
_atom_site_symmetry_multiplicity
_atom_site_calc_flag
_atom_site_refinement_flags
C1 C 0.93388(17) 0.34351(19) 0.0698(2) 0.0156(5) Uani 1 1 d .
C2 C 1.09523(19) 0.28119(18) 0.2994(3) 0.0153(6) Uani 1 1 d .
C3 C 1.1152(2) 0.5127(2) 0.3937(3) 0.0307(7) Uani 1 1 d .
H3A H 1.1568 0.4625 0.4339 0.046 Uiso 1 1 calc R
H3B H 1.0921 0.5194 0.4305 0.046 Uiso 1 1 calc R
H3C H 1.1351 0.5798 0.3933 0.046 Uiso 1 1 calc R
C4 C 0.9618(2) 0.5725(2) 0.1741(3) 0.0283(7) Uani 1 1 d .
H4A H 0.9847 0.6391 0.1797 0.043 Uiso 1 1 calc R
H4B H 0.9397 0.5767 0.2124 0.043 Uiso 1 1 calc R
H4C H 0.9218 0.5557 0.0955 0.043 Uiso 1 1 calc R
C5 C 1.0856(2) 0.4794(3) 0.1716(3) 0.0307(7) Uani 1 1 d .
H5A H 1.0472 0.4674 0.0915 0.046 Uiso 1 1 calc R
H5B H 1.1265 0.4284 0.2032 0.046 Uiso 1 1 calc R
H5C H 1.1067 0.5490 0.1843 0.046 Uiso 1 1 calc R
C6 C 0.92865(17) 0.0349(2) 0.0247(2) 0.0138(5) Uani 1 1 d .
C7 C 0.85173(16) 0.0517(2) -0.0776(2) 0.0154(5) Uani 1 1 d .
C8 C 0.80392(19) -0.0345(2) -0.1392(3) 0.0218(6) Uani 1 1 d .
H8 H 0.7547 -0.0225 -0.2075 0.026 Uiso 1 1 calc R
C9 C 0.82724(19) -0.1379(2) -0.1022(3) 0.0230(6) Uani 1 1 d .
C10 C 0.9017(2) -0.1542(2) -0.0012(3) 0.0212(6) Uani 1 1 d .
H10 H 0.9182 -0.2226 0.0253 0.025 Uiso 1 1 calc R
C11 C 0.95216(17) -0.0705(2) 0.0613(2) 0.0170(5) Uani 1 1 d .
C12 C 0.81759(18) 0.1601(2) -0.1228(3) 0.0234(6) Uani 1 1 d .
H12A H 0.7661 0.1536 -0.1937 0.035 Uiso 1 1 calc R
H12B H 0.8496 0.1988 -0.1344 0.035 Uiso 1 1 calc R
H12C H 0.8153 0.1967 -0.0691 0.035 Uiso 1 1 calc R
C13 C 0.7726(3) -0.2289(2) -0.1694(4) 0.0357(9) Uani 1 1 d .
H13A H 0.8018 -0.2932 -0.1464 0.053 Uiso 1 1 calc R
H13B H 0.7457 -0.2174 -0.2490 0.053 Uiso 1 1 calc R
H13C H 0.7356 -0.2339 -0.1556 0.053 Uiso 1 1 calc R
C14 C 1.03259(19) -0.0954(2) 0.1682(2) 0.0235(6) Uani 1 1 d .
H01D H 1.0344 -0.1673 0.1896 0.035 Uiso 1 1 calc R
H01E H 1.0450 -0.0496 0.2282 0.035 Uiso 1 1 calc R
H01F H 1.0695 -0.0853 0.1548 0.035 Uiso 1 1 calc R
C15 C 1.08117(16) 0.14284(18) 0.1087(2) 0.0133(5) Uani 1 1 d .
C16 C 1.15744(17) 0.1105(2) 0.1984(2) 0.0170(5) Uani 1 1 d .
C17 C 1.21680(18) 0.1197(2) 0.1892(3) 0.0237(6) Uani 1 1 d .
H17 H 1.2668 0.0980 0.2494 0.028 Uiso 1 1 calc R
C18 C 1.2025(2) 0.1607(2) 0.0917(3) 0.0262(6) Uani 1 1 d .
C19 C 1.12761(19) 0.1916(2) 0.0031(3) 0.0221(6) Uani 1 1 d .
H19 H 1.1174 0.2188 -0.0623 0.026 Uiso 1 1 calc R
C20 C 1.06682(17) 0.18329(19) 0.0084(2) 0.0162(5) Uani 1 1 d .
C21 C 1.18184(18) 0.0645(2) 0.3098(2) 0.0218(5) Uani 1 1 d .
H21A H 1.1858 -0.0107 0.3086 0.033 Uiso 1 1 calc R
H21B H 1.1438 0.0822 0.3194 0.033 Uiso 1 1 calc R
H21C H 1.2313 0.0931 0.3718 0.033 Uiso 1 1 calc R
C22 C 1.2682(3) 0.1742(4) 0.0852(4) 0.0445(9) Uani 1 1 d .
H22A H 1.2666 0.1179 0.0413 0.067 Uiso 1 1 calc R
H22B H 1.3170 0.1730 0.1605 0.067 Uiso 1 1 calc R
H22C H 1.2624 0.2403 0.0497 0.067 Uiso 1 1 calc R
C23 C 0.9877(2) 0.2199(2) -0.0912(3) 0.0211(6) Uani 1 1 d .
H01A H 0.9896 0.2452 -0.1495 0.032 Uiso 1 1 calc R
H01B H 0.9711 0.2757 -0.0677 0.032 Uiso 1 1 calc R
H01C H 0.9518 0.1623 -0.1201 0.032 Uiso 1 1 calc R
C24 C 0.99361(18) 0.2580(2) 0.3824(2) 0.0157(5) Uani 1 1 d .
C25 C 0.93514(17) 0.3354(2) 0.3137(2) 0.0159(5) Uani 1 1 d .
C26 C 0.8724(2) 0.2872(2) 0.2107(3) 0.0182(6) Uani 1 1 d .
C27 C 0.89080(18) 0.1780(2) 0.2164(2) 0.0185(5) Uani 1 1 d .
C28 C 0.9653(2) 0.1603(2) 0.3217(3) 0.0180(6) Uani 1 1 d .
C29 C 1.0669(2) 0.2735(2) 0.5018(3) 0.0248(7) Uani 1 1 d .
H29A H 1.0553 0.2696 0.5535 0.037 Uiso 1 1 calc R
H29B H 1.0886 0.3412 0.5082 0.037 Uiso 1 1 calc R
H29C H 1.1036 0.2194 0.5201 0.037 Uiso 1 1 calc R
C30 C 0.9319(2) 0.4431(2) 0.3532(3) 0.0258(6) Uani 1 1 d .
H30A H 0.9160 0.4364 0.3996 0.039 Uiso 1 1 calc R
H30B H 0.8953 0.4863 0.2884 0.039 Uiso 1 1 calc R
H30C H 0.9824 0.4751 0.3968 0.039 Uiso 1 1 calc R
C31 C 0.79647(19) 0.3407(3) 0.1183(3) 0.0280(7) Uani 1 1 d .
H31A H 0.7665 0.3510 0.1440 0.042 Uiso 1 1 calc R
H31B H 0.7678 0.2974 0.0515 0.042 Uiso 1 1 calc R
H31C H 0.8069 0.4077 0.1008 0.042 Uiso 1 1 calc R
C32 C 0.8340(2) 0.0937(3) 0.1354(3) 0.0303(7) Uani 1 1 d .
H32A H 0.8620 0.0352 0.1365 0.045 Uiso 1 1 calc R
H32B H 0.7997 0.1221 0.0599 0.045 Uiso 1 1 calc R
H32C H 0.8042 0.0705 0.1585 0.045 Uiso 1 1 calc R
C33 C 1.0033(2) 0.0554(2) 0.3691(3) 0.0284(7) Uani 1 1 d .
H33A H 1.0586 0.0633 0.4155 0.043 Uiso 1 1 calc R
H33B H 0.9857 0.0076 0.3079 0.043 Uiso 1 1 calc R
H33C H 0.9899 0.0280 0.4144 0.043 Uiso 1 1 calc R
O1 O 0.90010(13) 0.38692(16) -0.01686(17) 0.0214(4) Uani 1 1 d .
O2 O 1.16270(14) 0.28399(15) 0.3569(2) 0.0203(5) Uani 1 1 d .
Si1 Si 1.03909(5) 0.46639(5) 0.24227(7) 0.01843(15) Uani 1 1 d .
Si2 Si 0.99804(4) 0.14696(6) 0.11665(6) 0.01079(14) Uani 1 1 d .
Mo Mo 0.983240(10) 0.275357(11) 0.217799(11) 0.00985(6) Uani 1 1 d .

loop_
_atom_site_aniso_label
_atom_site_aniso_U_11
_atom_site_aniso_U_22
_atom_site_aniso_U_33
_atom_site_aniso_U_23
_atom_site_aniso_U_13
_atom_site_aniso_U_12
C1 0.0179(14) 0.0114(11) 0.0172(12) 0.0002(8) 0.0108(12) -0.0012(8)
C2 0.0228(18) 0.0118(11) 0.0135(13) 0.0000(7) 0.0124(14) -0.0002(8)
C3 0.0279(19) 0.0146(13) 0.0277(16) -0.0050(11) 0.0066(15) -0.0045(11)
C4 0.0289(18) 0.0109(11) 0.0321(15) 0.0048(10) 0.0126(15) 0.0052(10)
C5 0.0204(18) 0.0293(16) 0.0358(18) 0.0152(12) 0.0143(16) -0.0035(11)
C6 0.0164(14) 0.0140(11) 0.0136(12) -0.0011(9) 0.0107(12) 0.0005(9)
C7 0.0130(14) 0.0187(12) 0.0145(12) -0.0033(9) 0.0085(12) -0.0020(9)
C8 0.0181(16) 0.0255(14) 0.0209(14) -0.0067(10) 0.0117(14) -0.0040(10)
C9 0.0258(18) 0.0206(13) 0.0270(15) -0.0090(11) 0.0186(15) -0.0070(11)
C10 0.0331(18) 0.0110(11) 0.0261(14) -0.0013(9) 0.0218(15) -0.0018(10)
C11 0.0249(16) 0.0140(11) 0.0182(13) 0.0014(9) 0.0164(13) 0.0021(9)
C12 0.0140(15) 0.0198(13) 0.0280(15) -0.0004(10) 0.0090(14) 0.0002(10)
C13 0.038(2) 0.027(2) 0.043(2) -0.0148(13) 0.025(2) -0.0140(13)
C14 0.0253(17) 0.0180(12) 0.0178(13) 0.0028(9) 0.0088(14) 0.0018(10)
C15 0.0143(14) 0.0131(11) 0.0139(12) -0.0032(8) 0.0094(12) 0.0004(8)
C16 0.0171(14) 0.0143(11) 0.0174(13) -0.0022(9) 0.0098(12) 0.0026(9)
C17 0.0155(16) 0.0246(14) 0.0277(15) -0.0042(11) 0.0119(14) 0.0024(10)
C18 0.0259(18) 0.0237(14) 0.0389(18) -0.0052(12) 0.0250(16) -0.0020(11)
C19 0.0290(17) 0.0194(13) 0.0288(15) 0.0003(11) 0.0234(15) 0.0018(11)
C20 0.0226(15) 0.0110(11) 0.0212(13) -0.0005(8) 0.0167(13) 0.0013(9)
C21 0.0184(16) 0.0236(13) 0.0141(13) 0.0008(9) 0.0056(13) 0.0063(10)
C22 0.035(2) 0.055(2) 0.063(3) 0.0047(19) 0.040(2) 0.0032(16)
C23 0.0239(18) 0.0243(15) 0.0175(15) 0.0065(9) 0.0141(15) 0.0066(9)
C24 0.0228(16) 0.0166(11) 0.0141(13) 0.0019(10) 0.0146(13) 0.0025(10)
C25 0.0193(14) 0.0154(11) 0.0145(12) -0.0007(9) 0.0113(12) 0.0026(9)
C26 0.0175(16) 0.0243(14) 0.0173(14) -0.0010(10) 0.0130(14) 0.0010(10)
C27 0.0258(16) 0.0184(13) 0.0221(14) -0.0048(10) 0.0202(14) -0.0067(10)
C28 0.0284(18) 0.0146(13) 0.0216(15) 0.0003(10) 0.0209(15) -0.0011(11)
C29 0.029(2) 0.0271(17) 0.0158(15) 0.0024(9) 0.0124(16) 0.0039(10)
C30 0.0329(19) 0.0205(13) 0.0234(15) -0.0051(10) 0.0173(15) 0.0041(11)
C31 0.0171(17) 0.0463(19) 0.0182(14) 0.0033(12) 0.0098(14) 0.0076(12)
C32 0.038(2) 0.0314(16) 0.0320(17) -0.0173(12) 0.0272(18) -0.0207(13)
C33 0.053(2) 0.0192(13) 0.0342(17) 0.0095(11) 0.0375(18) 0.0081(13)
O1 0.0228(12) 0.0190(9) 0.0152(10) 0.0047(7) 0.0084(10) 0.0000(7)
O2 0.0115(12) 0.0202(10) 0.0216(12) -0.0005(7) 0.0066(11) -0.0002(6)
Si1 0.0166(4) 0.0106(3) 0.0198(3) 0.0027(2) 0.0073(3) -0.0002(2)
Si2 0.0131(4) 0.0106(3) 0.0100(3) 0.0011(2) 0.0078(3) 0.0014(2)
Mo 0.01233(11) 0.00828(9) 0.00952(10) 0.00025(6) 0.00710(9) 0.00025(7)

loop_
_atom_type_symbol
_atom_type_description
_atom_type_scat_dispersion_real
_atom_type_scat_dispersion_imag
_atom_type_scat_source
C C 0.0033 0.0016 'International Tables Vol C Tables 4.2.6.8 and 6.1.1.4'
H H 0.0000 0.0000 'International Tables Vol C Tables 4.2.6.8 and 6.1.1.4'
O O 0.0106 0.0060 'International Tables Vol C Tables 4.2.6.8 and 6.1.1.4'
Si Si 0.0817 0.0704 'International Tables Vol C Tables 4.2.6.8 and 6.1.1.4'
Mo Mo -1.6832 0.6857 'International Tables Vol C Tables 4.2.6.8 and 6.1.1.4'

loop_
_geom_angle_atom_site_label_1
_geom_angle_atom_site_label_2
_geom_angle_atom_site_label_3
_geom_angle
O1 C1 Mo 174.3(2)
O2 C2 Mo 173.8(2)
C11 C6 C7 117.5(2)
C11 C6 Si2 119.3(2)
C7 C6 Si2 123.17(19)
C8 C7 C6 119.8(3)
C8 C7 C12 117.2(3)
C6 C7 C12 123.0(2)
C9 C8 C7 122.4(3)
C10 C9 C8 117.8(3)
C10 C9 C13 121.4(3)
C8 C9 C13 120.8(3)
C9 C10 C11 121.7(3)
C10 C11 C6 120.8(3)
C10 C11 C14 118.2(2)
C6 C11 C14 121.0(3)
C16 C15 C20 117.6(2)
C16 C15 Si2 124.40(19)
C20 C15 Si2 117.8(2)
C17 C16 C15 120.6(3)
C17 C16 C21 115.5(3)
C15 C16 C21 123.9(3)
C18 C17 C16 121.4(3)
C19 C18 C17 118.2(3)
C19 C18 C22 121.1(3)
C17 C18 C22 120.7(3)
C18 C19 C20 122.3(3)
C19 C20 C15 119.9(3)
C19 C20 C23 118.6(3)
C15 C20 C23 121.5(2)
C25 C24 C28 107.2(3)
C25 C24 C29 126.1(3)
C28 C24 C29 126.3(3)
C25 C24 Mo 73.75(15)
C28 C24 Mo 72.02(15)
C29 C24 Mo 125.1(2)
C26 C25 C24 108.6(2)
C26 C25 C30 124.6(3)
C24 C25 C30 125.5(3)
C26 C25 Mo 72.43(16)
C24 C25 Mo 71.24(14)
C30 C25 Mo 132.5(2)
C25 C26 C27 107.8(3)
C25 C26 C31 125.1(3)
C27 C26 C31 126.8(3)
C25 C26 Mo 72.90(17)
C27 C26 Mo 72.09(17)
C31 C26 Mo 125.7(2)
C28 C27 C26 107.9(3)
C28 C27 C32 126.0(3)
C26 C27 C32 125.1(3)
C28 C27 Mo 71.61(16)
C26 C27 Mo 72.80(17)
C32 C27 Mo 130.50(18)
C27 C28 C24 108.5(3)
C27 C28 C33 126.0(3)
C24 C28 C33 125.1(3)
C27 C28 Mo 73.42(16)
C24 C28 Mo 72.48(15)
C33 C28 Mo 126.6(2)
C5 Si1 C3 105.52(16)
C5 Si1 C4 104.58(16)
C3 Si1 C4 104.64(15)
C5 Si1 Mo 111.76(11)
C3 Si1 Mo 116.04(10)
C4 Si1 Mo 113.29(11)
C6 Si2 C15 107.43(11)
C6 Si2 Mo 127.33(8)
C15 Si2 Mo 125.19(8)
C2 Mo C1 106.55(11)
C2 Mo C28 106.01(11)
C1 Mo C28 145.52(11)
C2 Mo C24 94.91(11)
C1 Mo C24 148.84(10)
C28 Mo C24 35.51(10)
C2 Mo C27 139.95(11)
C1 Mo C27 110.73(11)
C28 Mo C27 34.98(11)
C24 Mo C27 58.65(10)
C2 Mo C26 151.97(12)
C1 Mo C26 95.39(11)
C28 Mo C26 58.34(11)
C24 Mo C26 58.46(11)
C27 Mo C26 35.11(10)
C2 Mo C25 118.02(11)
C1 Mo C25 113.83(10)
C28 Mo C25 58.19(9)
C24 Mo C25 35.01(9)
C27 Mo C25 57.97(9)
C26 Mo C25 34.67(10)
C2 Mo Si2 78.84(8)
C1 Mo Si2 77.12(8)
C28 Mo Si2 98.42(7)
C24 Mo Si2 130.20(7)
C27 Mo Si2 95.49(7)
C26 Mo Si2 123.93(7)
C25 Mo Si2 153.18(7)
C2 Mo Si1 65.29(7)
C1 Mo Si1 68.56(8)
C28 Mo Si1 137.43(8)
C24 Mo Si1 102.01(7)
C27 Mo Si1 143.46(7)
C26 Mo Si1 108.88(7)
C25 Mo Si1 88.04(7)
Si2 Mo Si1 118.67(3)

loop_
_geom_bond_atom_site_label_1
_geom_bond_atom_site_label_2
_geom_bond_distance
C1 O1 1.162(3)
C1 Mo 1.968(3)
C2 O2 1.163(4)
C2 Mo 1.954(3)
C3 Si1 1.894(3)
C4 Si1 1.894(3)
C5 Si1 1.887(3)
C6 C11 1.417(4)
C6 C7 1.425(4)
C6 Si2 1.907(3)
C7 C8 1.396(4)
C7 C12 1.511(4)
C8 C9 1.393(4)
C9 C10 1.390(5)
C9 C13 1.513(4)
C10 C11 1.395(4)
C11 C14 1.507(4)
C15 C16 1.409(4)
C15 C20 1.431(3)
C15 Si2 1.907(3)
C16 C17 1.402(4)
C16 C21 1.523(4)
C17 C18 1.395(5)
C18 C19 1.381(5)
C18 C22 1.519(5)
C19 C20 1.393(4)
C20 C23 1.497(4)
C24 C25 1.425(4)
C24 C28 1.433(4)
C24 C29 1.502(5)
C24 Mo 2.352(2)
C25 C26 1.420(4)
C25 C30 1.511(4)
C25 Mo 2.385(2)
C26 C27 1.432(4)
C26 C31 1.514(4)
C26 Mo 2.379(3)
C27 C28 1.418(5)
C27 C32 1.514(4)
C27 Mo 2.370(3)
C28 C33 1.497(4)
C28 Mo 2.346(3)
Si1 Mo 2.6391(7)
Si2 Mo 2.3872(7)
